data_1512112
loop_
_publ_author_name
'Wang, Yi-Feng'
'Zhang, Feng-Lian'
'Chiba, Shunsuke'

_publ_contact_author
;
Dr Shunsuke Chiba
Division of Chemistry and Biological Chemistry
School of Physical and Mathematical Sciences
Nanyang Technological University
21 Nanyang Link
Singapore 637371
Singapore
;
_publ_section_title
;
 Oxidative radical skeletal rearrangement induced by molecular oxygen:
 synthesis of quinazolinones.
;
_journal_issue 11
_journal_name_full 'Organic letters'
_journal_page_first 2842
_journal_page_last 2845
_journal_paper_doi 10.1021/ol4011745
_journal_volume 15
_journal_year 2013
_chemical_formula_moiety 'C20 H15 N3 O'
_chemical_formula_sum 'C20 H15 N3 O'
_chemical_formula_weight 313.35
_chemical_name_systematic
; 
 ? 
;
_space_group_IT_number 14
_symmetry_cell_setting monoclinic
_symmetry_space_group_name_Hall '-P 2ybc'
_symmetry_space_group_name_H-M 'P 1 21/c 1'
_atom_sites_solution_hydrogens geom
_atom_sites_solution_primary direct
_atom_sites_solution_secondary difmap
_audit_creation_method SHELXL-97
_cell_angle_alpha 90.00
_cell_angle_beta 101.891(2)
_cell_angle_gamma 90.00
_cell_formula_units_Z 4
_cell_length_a 10.4219(5)
_cell_length_b 8.5137(4)
_cell_length_c 17.6503(9)
_cell_measurement_reflns_used 7436
_cell_measurement_temperature 103(2)
_cell_measurement_theta_max 30.02
_cell_measurement_theta_min 2.36
_cell_volume 1532.49(13)
_computing_cell_refinement 'Bruker SAINT'
_computing_data_collection 'Bruker APEX2'
_computing_data_reduction 'Bruker SAINT'
_computing_molecular_graphics 'Bruker SHELXTL'
_computing_publication_material 'Bruker SHELXTL'
_computing_structure_refinement 'SHELXL-97 (Sheldrick, 2008)'
_computing_structure_solution 'SHELXS-97 (Sheldrick, 2008)'
_diffrn_ambient_temperature 103(2)
_diffrn_measured_fraction_theta_full 0.997
_diffrn_measured_fraction_theta_max 0.997
_diffrn_measurement_device_type 'Bruker APEX-II CCD'
_diffrn_measurement_method '\f and \w scans'
_diffrn_radiation_monochromator graphite
_diffrn_radiation_source 'fine-focus sealed tube'
_diffrn_radiation_type MoK\a
_diffrn_radiation_wavelength 0.71073
_diffrn_reflns_av_R_equivalents 0.0408
_diffrn_reflns_av_sigmaI/netI 0.0303
_diffrn_reflns_limit_h_max 10
_diffrn_reflns_limit_h_min -14
_diffrn_reflns_limit_k_max 11
_diffrn_reflns_limit_k_min -11
_diffrn_reflns_limit_l_max 24
_diffrn_reflns_limit_l_min -24
_diffrn_reflns_number 24793
_diffrn_reflns_theta_full 30.07
_diffrn_reflns_theta_max 30.07
_diffrn_reflns_theta_min 2.00
_exptl_absorpt_coefficient_mu 0.086
_exptl_absorpt_correction_T_max 0.9679
_exptl_absorpt_correction_T_min 0.9663
_exptl_absorpt_correction_type multi-scan
_exptl_absorpt_process_details sadabs
_exptl_crystal_colour colourless
_exptl_crystal_density_diffrn 1.358
_exptl_crystal_density_method 'not measured'
_exptl_crystal_description block
_exptl_crystal_F_000 656
_exptl_crystal_size_max 0.40
_exptl_crystal_size_mid 0.40
_exptl_crystal_size_min 0.38
_refine_diff_density_max 0.445
_refine_diff_density_min -0.296
_refine_diff_density_rms 0.088
_refine_ls_extinction_method none
_refine_ls_goodness_of_fit_ref 1.059
_refine_ls_hydrogen_treatment constr
_refine_ls_matrix_type full
_refine_ls_number_parameters 217
_refine_ls_number_reflns 4486
_refine_ls_number_restraints 0
_refine_ls_restrained_S_all 1.059
_refine_ls_R_factor_all 0.0606
_refine_ls_R_factor_gt 0.0457
_refine_ls_shift/su_max 0.000
_refine_ls_shift/su_mean 0.000
_refine_ls_structure_factor_coef Fsqd
_refine_ls_weighting_details 'calc w=1/[\s^2^(Fo^2^)+(0.0853P)^2^+0.2822P] where P=(Fo^2^+2Fc^2^)/3'
_refine_ls_weighting_scheme calc
_refine_ls_wR_factor_gt 0.1249
_refine_ls_wR_factor_ref 0.1418
_reflns_number_gt 3606
_reflns_number_total 4486
_reflns_threshold_expression >2sigma(I)
_cod_data_source_file ol4011745_si_007.cif
_cod_data_source_block 2w
_cod_depositor_comments
;
The following automatic conversions were performed:

'_symmetry_cell_setting' value 'Monoclinic' changed to 'monoclinic'
according to /home/saulius/struct/CIF-dictionaries/cif_core.dic
dictionary named 'cif_core.dic' version 2.3.1 from 2005-06-27.

Automatic conversion script
Id: cif_fix_values 1891 2012-01-12 08:04:46Z andrius 
;
_cod_original_sg_symbol_H-M P2(1)/c
_cod_database_code 1512112

loop_
_symmetry_equiv_pos_as_xyz
'x, y, z'
'-x, y+1/2, -z+1/2'
'-x, -y, -z'
'x, -y-1/2, z-1/2'

loop_
_atom_site_label
_atom_site_type_symbol
_atom_site_fract_x
_atom_site_fract_y
_atom_site_fract_z
_atom_site_U_iso_or_equiv
_atom_site_adp_type
_atom_site_occupancy
_atom_site_symmetry_multiplicity
_atom_site_calc_flag
_atom_site_refinement_flags
C1 C 0.43879(11) 0.52610(12) 0.18865(6) 0.0155(2) Uani 1 1 d .
C2 C 0.39226(12) 0.42104(13) 0.06681(6) 0.0175(2) Uani 1 1 d .
C3 C 0.43053(13) 0.32674(14) 0.00942(7) 0.0217(2) Uani 1 1 d .
H3 H 0.5154 0.2808 0.0206 0.026 Uiso 1 1 calc R
C4 C 0.23405(14) 0.36414(15) -0.07389(7) 0.0258(3) Uani 1 1 d .
H4 H 0.1785 0.3436 -0.1227 0.031 Uiso 1 1 calc R
C5 C 0.18635(13) 0.45883(15) -0.02258(7) 0.0225(3) Uani 1 1 d .
H5 H 0.1008 0.5027 -0.0358 0.027 Uiso 1 1 calc R
C6 C 0.26798(12) 0.48820(13) 0.04957(6) 0.0178(2) Uani 1 1 d .
C7 C 0.22557(11) 0.58872(13) 0.10723(6) 0.0177(2) Uani 1 1 d .
C8 C 0.28286(11) 0.70718(12) 0.23570(6) 0.0157(2) Uani 1 1 d .
H8A H 0.2328 0.7971 0.2090 0.019 Uiso 1 1 calc R
H8B H 0.3647 0.7491 0.2680 0.019 Uiso 1 1 calc R
C9 C 0.20280(11) 0.63053(12) 0.28799(6) 0.0159(2) Uani 1 1 d .
C10 C 0.12534(12) 0.49789(13) 0.26660(7) 0.0193(2) Uani 1 1 d .
H10 H 0.1204 0.4525 0.2169 0.023 Uiso 1 1 calc R
C11 C 0.05511(12) 0.43162(14) 0.31772(7) 0.0224(3) Uani 1 1 d .
H11 H 0.0030 0.3408 0.3029 0.027 Uiso 1 1 calc R
C12 C 0.06085(12) 0.49744(15) 0.39007(7) 0.0238(3) Uani 1 1 d .
H12 H 0.0140 0.4509 0.4251 0.029 Uiso 1 1 calc R
C13 C 0.13526(13) 0.63164(15) 0.41119(7) 0.0249(3) Uani 1 1 d .
H13 H 0.1378 0.6785 0.4603 0.030 Uiso 1 1 calc R
C14 C 0.20621(12) 0.69757(14) 0.36032(7) 0.0205(2) Uani 1 1 d .
H14 H 0.2574 0.7891 0.3751 0.025 Uiso 1 1 calc R
C15 C 0.53192(11) 0.54647(12) 0.26405(6) 0.0159(2) Uani 1 1 d .
C16 C 0.50713(12) 0.48245(13) 0.33255(7) 0.0184(2) Uani 1 1 d .
H16 H 0.4256 0.4328 0.3330 0.022 Uiso 1 1 calc R
C17 C 0.60325(13) 0.49219(14) 0.40018(7) 0.0216(2) Uani 1 1 d .
H17 H 0.5877 0.4474 0.4468 0.026 Uiso 1 1 calc R
C18 C 0.72139(13) 0.56684(14) 0.39992(7) 0.0222(2) Uani 1 1 d .
H18 H 0.7861 0.5737 0.4464 0.027 Uiso 1 1 calc R
C19 C 0.74542(12) 0.63167(13) 0.33192(7) 0.0209(2) Uani 1 1 d .
H19 H 0.8261 0.6836 0.3320 0.025 Uiso 1 1 calc R
C20 C 0.65126(12) 0.62039(13) 0.26391(7) 0.0180(2) Uani 1 1 d .
H20 H 0.6682 0.6631 0.2172 0.022 Uiso 1 1 calc R
N1 N 0.31730(9) 0.60060(10) 0.17698(5) 0.0154(2) Uani 1 1 d .
N2 N 0.47825(10) 0.44045(11) 0.13715(6) 0.0175(2) Uani 1 1 d .
N3 N 0.35455(12) 0.29886(12) -0.05910(6) 0.0252(2) Uani 1 1 d .
O1 O 0.12071(9) 0.65785(11) 0.09696(5) 0.0244(2) Uani 1 1 d .

loop_
_atom_site_aniso_label
_atom_site_aniso_U_11
_atom_site_aniso_U_22
_atom_site_aniso_U_33
_atom_site_aniso_U_23
_atom_site_aniso_U_13
_atom_site_aniso_U_12
C1 0.0169(5) 0.0122(4) 0.0183(5) 0.0020(4) 0.0054(4) -0.0003(4)
C2 0.0229(6) 0.0129(4) 0.0180(5) -0.0001(4) 0.0071(4) -0.0033(4)
C3 0.0275(6) 0.0167(5) 0.0235(6) -0.0024(4) 0.0110(5) -0.0024(4)
C4 0.0343(7) 0.0250(6) 0.0183(5) -0.0042(4) 0.0061(5) -0.0087(5)
C5 0.0246(6) 0.0226(6) 0.0199(5) -0.0003(4) 0.0034(4) -0.0046(5)
C6 0.0217(6) 0.0149(5) 0.0177(5) 0.0002(4) 0.0061(4) -0.0029(4)
C7 0.0188(6) 0.0158(5) 0.0186(5) 0.0006(4) 0.0039(4) -0.0006(4)
C8 0.0170(5) 0.0113(4) 0.0195(5) -0.0019(4) 0.0049(4) 0.0005(4)
C9 0.0148(5) 0.0136(5) 0.0193(5) 0.0001(4) 0.0035(4) 0.0026(4)
C10 0.0195(6) 0.0163(5) 0.0224(5) -0.0018(4) 0.0048(4) -0.0007(4)
C11 0.0180(6) 0.0187(5) 0.0305(6) 0.0029(4) 0.0048(5) -0.0026(4)
C12 0.0201(6) 0.0261(6) 0.0267(6) 0.0072(5) 0.0082(5) 0.0022(5)
C13 0.0282(7) 0.0269(6) 0.0211(6) -0.0002(5) 0.0082(5) 0.0017(5)
C14 0.0225(6) 0.0182(5) 0.0207(5) -0.0026(4) 0.0043(4) -0.0016(4)
C15 0.0173(5) 0.0121(5) 0.0183(5) -0.0006(4) 0.0039(4) 0.0026(4)
C16 0.0204(6) 0.0154(5) 0.0203(5) 0.0012(4) 0.0065(4) 0.0013(4)
C17 0.0284(7) 0.0183(5) 0.0184(5) 0.0022(4) 0.0058(4) 0.0040(4)
C18 0.0238(6) 0.0187(5) 0.0216(5) -0.0012(4) -0.0008(4) 0.0044(4)
C19 0.0187(6) 0.0158(5) 0.0272(6) -0.0004(4) 0.0025(4) 0.0005(4)
C20 0.0197(6) 0.0136(5) 0.0214(5) 0.0021(4) 0.0056(4) 0.0026(4)
N1 0.0165(5) 0.0131(4) 0.0171(4) -0.0011(3) 0.0045(3) 0.0003(3)
N2 0.0199(5) 0.0144(4) 0.0190(4) 0.0001(3) 0.0061(4) 0.0006(3)
N3 0.0350(6) 0.0208(5) 0.0221(5) -0.0043(4) 0.0112(4) -0.0068(4)
O1 0.0205(5) 0.0272(5) 0.0242(4) -0.0021(3) 0.0012(3) 0.0057(3)

loop_
_atom_type_symbol
_atom_type_description
_atom_type_scat_dispersion_real
_atom_type_scat_dispersion_imag
_atom_type_scat_source
C C 0.0033 0.0016 'International Tables Vol C Tables 4.2.6.8 and 6.1.1.4'
H H 0.0000 0.0000 'International Tables Vol C Tables 4.2.6.8 and 6.1.1.4'
N N 0.0061 0.0033 'International Tables Vol C Tables 4.2.6.8 and 6.1.1.4'
O O 0.0106 0.0060 'International Tables Vol C Tables 4.2.6.8 and 6.1.1.4'

loop_
_geom_angle_atom_site_label_1
_geom_angle_atom_site_label_2
_geom_angle_atom_site_label_3
_geom_angle
N2 C1 N1 124.23(10)
N2 C1 C15 116.75(10)
N1 C1 C15 119.01(9)
N2 C2 C6 123.31(10)
N2 C2 C3 119.01(11)
C6 C2 C3 117.68(11)
N3 C3 C2 123.57(12)
N3 C3 H3 118.2
C2 C3 H3 118.2
N3 C4 C5 124.12(12)
N3 C4 H4 117.9
C5 C4 H4 117.9
C4 C5 C6 117.89(12)
C4 C5 H5 121.1
C6 C5 H5 121.1
C2 C6 C5 119.29(11)
C2 C6 C7 119.24(10)
C5 C6 C7 121.46(11)
O1 C7 N1 121.62(10)
O1 C7 C6 124.53(11)
N1 C7 C6 113.84(10)
N1 C8 C9 114.04(9)
N1 C8 H8A 108.7
C9 C8 H8A 108.7
N1 C8 H8B 108.7
C9 C8 H8B 108.7
H8A C8 H8B 107.6
C14 C9 C10 118.97(10)
C14 C9 C8 117.99(10)
C10 C9 C8 123.04(10)
C11 C10 C9 120.32(11)
C11 C10 H10 119.8
C9 C10 H10 119.8
C12 C11 C10 120.32(11)
C12 C11 H11 119.8
C10 C11 H11 119.8
C11 C12 C13 119.77(11)
C11 C12 H12 120.1
C13 C12 H12 120.1
C12 C13 C14 119.98(11)
C12 C13 H13 120.0
C14 C13 H13 120.0
C9 C14 C13 120.60(11)
C9 C14 H14 119.7
C13 C14 H14 119.7
C20 C15 C16 120.09(10)
C20 C15 C1 117.97(10)
C16 C15 C1 121.72(10)
C17 C16 C15 119.29(11)
C17 C16 H16 120.4
C15 C16 H16 120.4
C18 C17 C16 120.43(11)
C18 C17 H17 119.8
C16 C17 H17 119.8
C17 C18 C19 120.20(11)
C17 C18 H18 119.9
C19 C18 H18 119.9
C20 C19 C18 119.88(11)
C20 C19 H19 120.1
C18 C19 H19 120.1
C19 C20 C15 120.10(10)
C19 C20 H20 120.0
C15 C20 H20 120.0
C1 N1 C7 122.21(9)
C1 N1 C8 121.41(9)
C7 N1 C8 116.20(9)
C1 N2 C2 117.12(10)
C3 N3 C4 117.44(11)

loop_
_geom_bond_atom_site_label_1
_geom_bond_atom_site_label_2
_geom_bond_distance
C1 N2 1.2966(14)
C1 N1 1.3929(14)
C1 C15 1.4869(15)
C2 N2 1.3832(15)
C2 C6 1.3909(17)
C2 C3 1.4128(16)
C3 N3 1.3235(16)
C3 H3 0.9500
C4 N3 1.3488(19)
C4 C5 1.3794(17)
C4 H4 0.9500
C5 C6 1.4006(16)
C5 H5 0.9500
C6 C7 1.4659(15)
C7 O1 1.2214(14)
C7 N1 1.3982(14)
C8 N1 1.4763(13)
C8 C9 1.5138(15)
C8 H8A 0.9900
C8 H8B 0.9900
C9 C14 1.3922(15)
C9 C10 1.3942(15)
C10 C11 1.3930(16)
C10 H10 0.9500
C11 C12 1.3844(18)
C11 H11 0.9500
C12 C13 1.3880(18)
C12 H12 0.9500
C13 C14 1.3935(17)
C13 H13 0.9500
C14 H14 0.9500
C15 C20 1.3944(16)
C15 C16 1.3980(15)
C16 C17 1.3937(16)
C16 H16 0.9500
C17 C18 1.3864(18)
C17 H17 0.9500
C18 C19 1.3898(17)
C18 H18 0.9500
C19 C20 1.3885(16)
C19 H19 0.9500
C20 H20 0.9500
